data_7011558
loop_
_publ_author_name
'Guo Dong'
'Mo Hong'
'Duan Chun-ying'
'Lu Feng'
'Meng Qing-jin'

_publ_section_title
;
 Novel ferrocene-based mixed-metal coordination polymers
;
_journal_issue 13
_journal_name_full 'J. Chem. Soc., Dalton Trans.'
_journal_page_first 2593
_journal_page_last 2594
_journal_paper_doi 10.1039/b201604b
_journal_year 2002
_chemical_formula_moiety (C12H8O4Fe)2NaZn3(OH)3(H2O)
_chemical_formula_sum 'C24 H21 Fe2 Na O12 Zn3'
_chemical_formula_weight 832.21
_chemical_name_systematic
; 
? 
;
_space_group_IT_number 12
_symmetry_cell_setting monoclinic
_symmetry_space_group_name_Hall '-C 2y'
_symmetry_space_group_name_H-M 'C 1 2/m 1'
_atom_sites_solution_hydrogens geom
_atom_sites_solution_primary direct
_atom_sites_solution_secondary difmap
_audit_creation_method SHELXL-97
_cell_angle_alpha 90.00
_cell_angle_beta 97.517(4)
_cell_angle_gamma 90.00
_cell_formula_units_Z 1
_cell_length_a 28.719(8)
_cell_length_b 3.3292(9)
_cell_length_c 6.2718(17)
_cell_measurement_reflns_used 571
_cell_measurement_temperature 293(2)
_cell_measurement_theta_max 24.76
_cell_measurement_theta_min 2.86
_cell_volume 594.5(3)
_computing_cell_refinement 'Bruker SMART'
_computing_data_collection 'Bruker SMART'
_computing_data_reduction 'Bruker SAINT'
_computing_molecular_graphics 'Bruker SHELXTL'
_computing_publication_material 'Bruker SHELXTL'
_computing_structure_refinement 'Bruker SHELXTL'
_computing_structure_solution 'Bruker SHELXTL'
_diffrn_ambient_temperature 293(2)
_diffrn_measured_fraction_theta_full 0.951
_diffrn_measured_fraction_theta_max 0.951
_diffrn_measurement_device_type 'CCD area detector'
_diffrn_measurement_method 'phi and omega scans'
_diffrn_radiation_monochromator graphite
_diffrn_radiation_source 'fine-focus sealed tube'
_diffrn_radiation_type MoK\a
_diffrn_radiation_wavelength 0.71073
_diffrn_reflns_av_R_equivalents 0.0438
_diffrn_reflns_av_sigmaI/netI 0.0704
_diffrn_reflns_limit_h_max 36
_diffrn_reflns_limit_h_min -35
_diffrn_reflns_limit_k_max 4
_diffrn_reflns_limit_k_min -4
_diffrn_reflns_limit_l_max 6
_diffrn_reflns_limit_l_min -8
_diffrn_reflns_number 1867
_diffrn_reflns_theta_full 27.95
_diffrn_reflns_theta_max 27.95
_diffrn_reflns_theta_min 2.86
_exptl_absorpt_coefficient_mu 4.265
_exptl_absorpt_correction_T_max 0.6683
_exptl_absorpt_correction_T_min 0.4874
_exptl_absorpt_correction_type empricial
_exptl_absorpt_process_details sadabs
_exptl_crystal_colour darkness
_exptl_crystal_density_diffrn 2.324
_exptl_crystal_density_method 'not measured'
_exptl_crystal_description block
_exptl_crystal_F_000 414
_exptl_crystal_size_max 0.15
_exptl_crystal_size_mid 0.10
_exptl_crystal_size_min 0.10
_refine_diff_density_max 0.919
_refine_diff_density_min -0.800
_refine_diff_density_rms 0.178
_refine_ls_extinction_method none
_refine_ls_goodness_of_fit_ref 1.072
_refine_ls_hydrogen_treatment mixed
_refine_ls_matrix_type full
_refine_ls_number_parameters 69
_refine_ls_number_reflns 801
_refine_ls_number_restraints 0
_refine_ls_restrained_S_all 1.072
_refine_ls_R_factor_all 0.0769
_refine_ls_R_factor_gt 0.0562
_refine_ls_shift/su_max 0.000
_refine_ls_shift/su_mean 0.000
_refine_ls_structure_factor_coef Fsqd
_refine_ls_weighting_details 'calc w=1/[\s^2^(Fo^2^)+(0.1213P)^2^+0.0000P] where P=(Fo^2^+2Fc^2^)/3'
_refine_ls_weighting_scheme calc
_refine_ls_wR_factor_gt 0.1812
_refine_ls_wR_factor_ref 0.1907
_reflns_number_gt 600
_reflns_number_total 801
_reflns_threshold_expression >2sigma(I)
_cod_data_source_file b201604b.txt
_cod_data_source_block NaZn3L2(OH)3(H2O)
_cod_depositor_comments
;
The following automatic conversions were performed:
'_symmetry_cell_setting' value 'Monoclinic' changed to 'monoclinic'
according to '/home/saulius/struct/CIF-dictionaries/cif_core.dic'
dictionary named 'cif_core.dic' version 2.4.1 from 2010-06-29.

Automatic conversion script
Id: cif_fix_enum 1527 2010-12-29 10:47:43Z saulius 
;
_cod_original_sg_symbol_H-M 'C2/m  '
_cod_database_code 7011558

loop_
_symmetry_equiv_pos_as_xyz
'x, y, z'
'-x, y, -z'
'x+1/2, y+1/2, z'
'-x+1/2, y+1/2, -z'
'-x, -y, -z'
'x, -y, z'
'-x+1/2, -y+1/2, -z'
'x+1/2, -y+1/2, z'

loop_
_atom_site_label
_atom_site_type_symbol
_atom_site_fract_x
_atom_site_fract_y
_atom_site_fract_z
_atom_site_U_iso_or_equiv
_atom_site_adp_type
_atom_site_occupancy
_atom_site_symmetry_multiplicity
_atom_site_calc_flag
_atom_site_refinement_flags
_atom_site_disorder_assembly
_atom_site_disorder_group
Zn1 Zn 0.5000 0.5000 0.5000 0.0364(6) Uani 1 4 d S . .
Zn2 Zn 0.5000 1.0000 1.0000 0.0164(5) Uani 0.50 4 d SP . .
Na1 Na 0.5000 1.0000 1.0000 0.0164(5) Uani 0.50 4 d SP . .
Fe1 Fe 0.32985(7) 1.0000 0.8151(4) 0.0194(6) Uani 0.50 2 d SP . .
C6 C 0.3537(3) 0.5000 0.9878(14) 0.0255(17) Uani 1 2 d S . .
H6A H 0.3734 0.5000 1.1238 0.031 Uiso 1 2 d SR . .
C2 C 0.3693(3) 0.5000 0.7808(13) 0.0238(17) Uani 1 2 d S . .
O2 O 0.44991(19) 0.5000 0.9151(10) 0.0361(15) Uani 1 2 d S . .
O1 O 0.42867(18) 0.5000 0.5573(10) 0.0308(14) Uani 1 2 d S . .
C1 C 0.4196(3) 0.5000 0.7436(13) 0.0242(17) Uani 1 2 d S . .
C4 C 0.2893(3) 0.5000 0.7351(15) 0.0298(19) Uani 1 2 d S . .
H4A H 0.2573 0.5000 0.6684 0.036 Uiso 1 2 d SR . .
C5 C 0.3043(3) 0.5000 0.9554(15) 0.0284(19) Uani 1 2 d S . .
H5A H 0.2842 0.5000 1.0662 0.034 Uiso 1 2 d SR . .
C3 C 0.3294(3) 0.5000 0.6236(14) 0.0278(18) Uani 1 2 d S . .
H3A H 0.3294 0.5000 0.4706 0.033 Uiso 1 2 d SR . .
O1W O 0.52045(18) 1.0000 0.7152(8) 0.0280(14) Uani 1 2 d S . .

loop_
_atom_site_aniso_label
_atom_site_aniso_U_11
_atom_site_aniso_U_22
_atom_site_aniso_U_33
_atom_site_aniso_U_23
_atom_site_aniso_U_13
_atom_site_aniso_U_12
Zn1 0.0274(9) 0.0585(11) 0.0243(8) 0.000 0.0068(6) 0.000
Zn2 0.0133(9) 0.0284(11) 0.0077(9) 0.000 0.0015(6) 0.000
Na1 0.0133(9) 0.0284(11) 0.0077(9) 0.000 0.0015(6) 0.000
Fe1 0.0121(10) 0.0183(11) 0.0281(12) 0.000 0.0044(9) 0.000
C6 0.019(4) 0.025(4) 0.032(4) 0.000 0.003(3) 0.000
C2 0.022(4) 0.019(4) 0.030(4) 0.000 0.004(3) 0.000
O2 0.016(3) 0.054(4) 0.038(4) 0.000 0.004(3) 0.000
O1 0.015(3) 0.040(4) 0.038(3) 0.000 0.008(2) 0.000
C1 0.022(4) 0.021(4) 0.031(4) 0.000 0.007(3) 0.000
C4 0.018(4) 0.025(4) 0.046(5) 0.000 0.003(4) 0.000
C5 0.021(4) 0.025(4) 0.041(5) 0.000 0.012(4) 0.000
C3 0.020(4) 0.027(4) 0.036(5) 0.000 0.006(3) 0.000
O1W 0.018(3) 0.051(4) 0.015(3) 0.000 0.002(2) 0.000

loop_
_atom_type_symbol
_atom_type_description
_atom_type_scat_dispersion_real
_atom_type_scat_dispersion_imag
_atom_type_scat_source
C C 0.0033 0.0016 'International Tables Vol C Tables 4.2.6.8 and 6.1.1.4'
H H 0.0000 0.0000 'International Tables Vol C Tables 4.2.6.8 and 6.1.1.4'
O O 0.0106 0.0060 'International Tables Vol C Tables 4.2.6.8 and 6.1.1.4'
Na Na 0.0362 0.0249 'International Tables Vol C Tables 4.2.6.8 and 6.1.1.4'
Fe Fe 0.3463 0.8444 'International Tables Vol C Tables 4.2.6.8 and 6.1.1.4'
Zn Zn 0.2839 1.4301 'International Tables Vol C Tables 4.2.6.8 and 6.1.1.4'

loop_
_geom_angle_atom_site_label_1
_geom_angle_atom_site_label_2
_geom_angle_atom_site_label_3
_geom_angle
_geom_angle_site_symmetry_1
_geom_angle_site_symmetry_3
_geom_angle_publ_flag
O1 Zn1 O1 180.00(5) 5_666 . ?
O1 Zn1 O1W 85.23(17) 5_666 . ?
O1 Zn1 O1W 94.77(17) . . ?
O1 Zn1 O1W 94.77(17) 5_666 5_666 ?
O1 Zn1 O1W 85.23(17) . 5_666 ?
O1W Zn1 O1W 180.0(3) . 5_666 ?
O1 Zn1 O1W 85.23(17) 5_666 1_545 ?
O1 Zn1 O1W 94.77(17) . 1_545 ?
O1W Zn1 O1W 99.9(2) . 1_545 ?
O1W Zn1 O1W 80.1(2) 5_666 1_545 ?
O1 Zn1 O1W 94.77(17) 5_666 5_676 ?
O1 Zn1 O1W 85.23(17) . 5_676 ?
O1W Zn1 O1W 80.1(2) . 5_676 ?
O1W Zn1 O1W 99.9(2) 5_666 5_676 ?
O1W Zn1 O1W 180.0(3) 1_545 5_676 ?
O1 Zn1 Na1 74.90(14) 5_666 1_544 ?
O1 Zn1 Na1 105.10(15) . 1_544 ?
O1W Zn1 Na1 151.13(12) . 1_544 ?
O1W Zn1 Na1 28.87(12) 5_666 1_544 ?
O1W Zn1 Na1 99.09(11) 1_545 1_544 ?
O1W Zn1 Na1 80.91(11) 5_676 1_544 ?
O1 Zn1 Na1 105.10(14) 5_666 1_545 ?
O1 Zn1 Na1 74.90(14) . 1_545 ?
O1W Zn1 Na1 80.91(11) . 1_545 ?
O1W Zn1 Na1 99.09(11) 5_666 1_545 ?
O1W Zn1 Na1 28.87(12) 1_545 1_545 ?
O1W Zn1 Na1 151.13(12) 5_676 1_545 ?
Na1 Zn1 Na1 124.079(18) 1_544 1_545 ?
O1 Zn1 Na1 74.90(14) 5_666 1_554 ?
O1 Zn1 Na1 105.10(14) . 1_554 ?
O1W Zn1 Na1 99.09(11) . 1_554 ?
O1W Zn1 Na1 80.91(11) 5_666 1_554 ?
O1W Zn1 Na1 151.13(12) 1_545 1_554 ?
O1W Zn1 Na1 28.87(12) 5_676 1_554 ?
Na1 Zn1 Na1 55.921(18) 1_544 1_554 ?
Na1 Zn1 Na1 180.0 1_545 1_554 ?
O1W Zn2 O1W 180.0(3) . 5_677 ?
O1W Zn2 O2 87.5(2) . 5_677 ?
O1W Zn2 O2 92.5(2) 5_677 5_677 ?
O1W Zn2 O2 92.5(2) . . ?
O1W Zn2 O2 87.5(2) 5_677 . ?
O2 Zn2 O2 180.0(2) 5_677 . ?
O1W Zn2 O2 87.5(2) . 5_667 ?
O1W Zn2 O2 92.5(2) 5_677 5_667 ?
O2 Zn2 O2 97.2(2) 5_677 5_667 ?
O2 Zn2 O2 82.8(2) . 5_667 ?
O1W Zn2 O2 92.5(2) . 1_565 ?
O1W Zn2 O2 87.5(2) 5_677 1_565 ?
O2 Zn2 O2 82.8(2) 5_677 1_565 ?
O2 Zn2 O2 97.2(2) . 1_565 ?
O2 Zn2 O2 180.0(2) 5_667 1_565 ?
O1W Zn2 Na1 90.000(1) . 1_565 ?
O1W Zn2 Na1 90.000(1) 5_677 1_565 ?
O2 Zn2 Na1 41.39(11) 5_677 1_565 ?
O2 Zn2 Na1 138.61(11) . 1_565 ?
O2 Zn2 Na1 138.61(11) 5_667 1_565 ?
O2 Zn2 Na1 41.39(11) 1_565 1_565 ?
O1W Zn2 Na1 90.000(1) . 1_545 ?
O1W Zn2 Na1 90.000(1) 5_677 1_545 ?
O2 Zn2 Na1 138.61(11) 5_677 1_545 ?
O2 Zn2 Na1 41.39(11) . 1_545 ?
O2 Zn2 Na1 41.39(11) 5_667 1_545 ?
O2 Zn2 Na1 138.61(11) 1_565 1_545 ?
Na1 Zn2 Na1 180.0 1_565 1_545 ?
C2 Fe1 C2 109.3(4) 1_565 . ?
C2 Fe1 C3 124.1(3) 1_565 . ?
C2 Fe1 C3 40.4(3) . . ?
C2 Fe1 C3 40.4(3) 1_565 1_565 ?
C2 Fe1 C3 124.1(3) . 1_565 ?
C3 Fe1 C3 108.5(4) . 1_565 ?
C2 Fe1 C6 40.8(3) 1_565 1_565 ?
C2 Fe1 C6 124.4(3) . 1_565 ?
C3 Fe1 C6 160.4(3) . 1_565 ?
C3 Fe1 C6 68.1(3) 1_565 1_565 ?
C2 Fe1 C6 124.4(3) 1_565 . ?
C2 Fe1 C6 40.8(3) . . ?
C3 Fe1 C6 68.1(3) . . ?
C3 Fe1 C6 160.4(3) 1_565 . ?
C6 Fe1 C6 108.3(4) 1_565 . ?
C2 Fe1 C4 159.9(4) 1_565 . ?
C2 Fe1 C4 67.6(3) . . ?
C3 Fe1 C4 40.5(3) . . ?
C3 Fe1 C4 123.6(3) 1_565 . ?
C6 Fe1 C4 157.6(3) 1_565 . ?
C6 Fe1 C4 67.2(3) . . ?
C2 Fe1 C4 67.6(3) 1_565 1_565 ?
C2 Fe1 C4 159.9(4) . 1_565 ?
C3 Fe1 C4 123.6(3) . 1_565 ?
C3 Fe1 C4 40.5(3) 1_565 1_565 ?
C6 Fe1 C4 67.2(3) 1_565 1_565 ?
C6 Fe1 C4 157.6(3) . 1_565 ?
C4 Fe1 C4 108.2(4) . 1_565 ?
C2 Fe1 C5 159.5(4) 1_565 . ?
C2 Fe1 C5 67.7(3) . . ?
C3 Fe1 C5 67.6(3) . . ?
C3 Fe1 C5 158.3(3) 1_565 . ?
C6 Fe1 C5 122.8(3) 1_565 . ?
C6 Fe1 C5 40.0(3) . . ?
C4 Fe1 C5 39.5(3) . . ?
C4 Fe1 C5 122.4(3) 1_565 . ?
C2 Fe1 C5 67.7(3) 1_565 1_565 ?
C2 Fe1 C5 159.5(4) . 1_565 ?
C3 Fe1 C5 158.3(3) . 1_565 ?
C3 Fe1 C5 67.6(3) 1_565 1_565 ?
C6 Fe1 C5 40.0(3) 1_565 1_565 ?
C6 Fe1 C5 122.8(3) . 1_565 ?
C4 Fe1 C5 122.4(3) . 1_565 ?
C4 Fe1 C5 39.5(3) 1_565 1_565 ?
C5 Fe1 C5 107.7(4) . 1_565 ?
C5 C6 C2 107.4(8) . . ?
C5 C6 Fe1 70.3(3) . 1_545 ?
C2 C6 Fe1 69.1(3) . 1_545 ?
C5 C6 Fe1 70.3(3) . . ?
C2 C6 Fe1 69.1(3) . . ?
Fe1 C6 Fe1 108.3(4) 1_545 . ?
C3 C2 C6 108.1(7) . . ?
C3 C2 C1 127.3(7) . . ?
C6 C2 C1 124.6(7) . . ?
C3 C2 Fe1 70.2(3) . 1_545 ?
C6 C2 Fe1 70.1(3) . 1_545 ?
C1 C2 Fe1 125.36(18) . 1_545 ?
C3 C2 Fe1 70.2(3) . . ?
C6 C2 Fe1 70.1(3) . . ?
C1 C2 Fe1 125.36(18) . . ?
Fe1 C2 Fe1 109.3(4) 1_545 . ?
C1 O2 Zn2 123.0(3) . . ?
C1 O2 Na1 123.0(3) . 1_545 ?
Zn2 O2 Na1 97.2(2) . 1_545 ?
C1 O2 Zn2 123.0(3) . 1_545 ?
Zn2 O2 Zn2 97.2(2) . 1_545 ?
Na1 O2 Zn2 0.0 1_545 1_545 ?
C1 O1 Zn1 119.3(5) . . ?
O1 C1 O2 126.0(7) . . ?
O1 C1 C2 118.5(7) . . ?
O2 C1 C2 115.5(7) . . ?
O1 C1 Na1 104.8(4) . 1_545 ?
O2 C1 Na1 36.65(17) . 1_545 ?
C2 C1 Na1 125.9(4) . 1_545 ?
C5 C4 C3 108.8(7) . . ?
C5 C4 Fe1 70.5(3) . . ?
C3 C4 Fe1 69.6(3) . . ?
C5 C4 Fe1 70.5(3) . 1_545 ?
C3 C4 Fe1 69.6(3) . 1_545 ?
Fe1 C4 Fe1 108.2(4) . 1_545 ?
C4 C5 C6 108.5(8) . . ?
C4 C5 Fe1 70.0(3) . 1_545 ?
C6 C5 Fe1 69.7(3) . 1_545 ?
C4 C5 Fe1 70.0(3) . . ?
C6 C5 Fe1 69.7(3) . . ?
Fe1 C5 Fe1 107.7(4) 1_545 . ?
C2 C3 C4 107.0(7) . . ?
C2 C3 Fe1 69.4(3) . . ?
C4 C3 Fe1 69.9(3) . . ?
C2 C3 Fe1 69.4(3) . 1_545 ?
C4 C3 Fe1 69.9(3) . 1_545 ?
Fe1 C3 Fe1 108.5(4) . 1_545 ?
Zn2 O1W Zn1 118.60(16) . . ?
Zn2 O1W Zn1 118.60(16) . 1_565 ?
Zn1 O1W Zn1 99.9(2) . 1_565 ?

loop_
_geom_bond_atom_site_label_1
_geom_bond_atom_site_label_2
_geom_bond_distance
_geom_bond_site_symmetry_2
_geom_bond_publ_flag
Zn1 O1 2.126(5) 5_666 ?
Zn1 O1 2.126(5) . ?
Zn1 O1W 2.175(3) . ?
Zn1 O1W 2.175(3) 5_666 ?
Zn1 O1W 2.175(3) 1_545 ?
Zn1 O1W 2.175(3) 5_676 ?
Zn1 Na1 3.5503(8) 1_544 ?
Zn1 Na1 3.5503(8) 1_545 ?
Zn1 Na1 3.5503(8) 1_554 ?
Zn2 O1W 1.952(5) . ?
Zn2 O1W 1.952(5) 5_677 ?
Zn2 O2 2.219(4) 5_677 ?
Zn2 O2 2.219(4) . ?
Zn2 O2 2.219(4) 5_667 ?
Zn2 O2 2.219(4) 1_565 ?
Zn2 Na1 3.3292(9) 1_565 ?
Zn2 Na1 3.3292(9) 1_545 ?
Fe1 C2 2.041(5) 1_565 ?
Fe1 C2 2.041(5) . ?
Fe1 C3 2.052(5) . ?
Fe1 C3 2.052(5) 1_565 ?
Fe1 C6 2.054(5) 1_565 ?
Fe1 C6 2.054(5) . ?
Fe1 C4 2.055(5) . ?
Fe1 C4 2.055(5) 1_565 ?
Fe1 C5 2.062(5) . ?
Fe1 C5 2.062(5) 1_565 ?
C6 C5 1.407(10) . ?
C6 C2 1.428(12) . ?
C6 Fe1 2.054(5) 1_545 ?
C2 C3 1.412(11) . ?
C2 C1 1.492(10) . ?
C2 Fe1 2.041(5) 1_545 ?
O2 C1 1.292(10) . ?
O2 Na1 2.219(4) 1_545 ?
O2 Zn2 2.219(4) 1_545 ?
O1 C1 1.230(10) . ?
C1 Na1 3.117(7) 1_545 ?
C4 C5 1.393(13) . ?
C4 C3 1.422(11) . ?
C4 Fe1 2.055(5) 1_545 ?
C5 Fe1 2.062(5) 1_545 ?
C3 Fe1 2.052(5) 1_545 ?
O1W Zn1 2.175(3) 1_565 ?
